data_7058346
loop_
_publ_author_name
'Malan, Frederick P.'
'Singleton, Eric'
'van Rooyen, Petrus H.'
'Landman, Maril\'e'

_publ_section_title
;
 Tandem transfer hydrogenation--epoxidation of ketone substrates catalysed
 by alkene-tethered Ru(ii)--NHC complexes
;
_journal_issue 22
_journal_name_full 'New Journal of Chemistry'
_journal_page_first 8472
_journal_paper_doi 10.1039/C9NJ01220F
_journal_volume 43
_journal_year 2019
_chemical_formula_sum 'C38 H38 F6 N2 P2 Ru'
_chemical_formula_weight 799.71
_space_group_crystal_system triclinic
_space_group_IT_number 2
_space_group_name_Hall '-P 1'
_space_group_name_H-M_alt 'P -1'
_symmetry_space_group_name_Hall '-P 1'
_symmetry_space_group_name_H-M 'P -1'
_atom_sites_solution_hydrogens geom
_audit_creation_method SHELXL-2013
_audit_update_record
;
2019-03-06 deposited with the CCDC.    2019-05-01 downloaded from the CCDC.
;
_cell_angle_alpha 113.867(2)
_cell_angle_beta 95.538(2)
_cell_angle_gamma 111.568(2)
_cell_formula_units_Z 2
_cell_length_a 11.0881(7)
_cell_length_b 13.1574(8)
_cell_length_c 14.6115(8)
_cell_measurement_reflns_used 9670
_cell_measurement_temperature 150(2)
_cell_measurement_theta_max 26.44
_cell_measurement_theta_min 2.43
_cell_volume 1735.89(19)
_computing_structure_refinement 'SHELXL-2013 (Sheldrick, 2013)'
_diffrn_ambient_temperature 150(2)
_diffrn_measured_fraction_theta_full 0.999
_diffrn_measured_fraction_theta_max 0.998
_diffrn_measurement_device_type 'Bruker APEX-II CCD'
_diffrn_measurement_method '\f and \w scans'
_diffrn_radiation_type MoK\a
_diffrn_radiation_wavelength 0.71073
_diffrn_reflns_av_R_equivalents 0.0414
_diffrn_reflns_av_unetI/netI 0.0238
_diffrn_reflns_Laue_measured_fraction_full 0.999
_diffrn_reflns_Laue_measured_fraction_max 0.998
_diffrn_reflns_limit_h_max 13
_diffrn_reflns_limit_h_min -13
_diffrn_reflns_limit_k_max 16
_diffrn_reflns_limit_k_min -16
_diffrn_reflns_limit_l_max 18
_diffrn_reflns_limit_l_min -18
_diffrn_reflns_number 65370
_diffrn_reflns_point_group_measured_fraction_full 0.999
_diffrn_reflns_point_group_measured_fraction_max 0.998
_diffrn_reflns_theta_full 25.242
_diffrn_reflns_theta_max 26.474
_diffrn_reflns_theta_min 2.212
_exptl_absorpt_coefficient_mu 0.607
_exptl_absorpt_correction_T_max 0.7454
_exptl_absorpt_correction_T_min 0.7051
_exptl_absorpt_correction_type multi-scan
_exptl_absorpt_process_details
;
SADABS-2014/5 (Bruker,2014/5) was used for absorption correction.
wR2(int) was 0.1503 before and 0.0384 after correction.
The Ratio of minimum to maximum transmission is 0.9459.
The \l/2 correction factor is Not present.
;
_exptl_crystal_colour yellow
_exptl_crystal_density_diffrn 1.530
_exptl_crystal_description needle
_exptl_crystal_F_000 816
_exptl_crystal_size_max 0.410
_exptl_crystal_size_mid 0.120
_exptl_crystal_size_min 0.110
_refine_diff_density_max 1.080
_refine_diff_density_min -0.871
_refine_diff_density_rms 0.084
_refine_ls_extinction_method none
_refine_ls_goodness_of_fit_ref 1.096
_refine_ls_hydrogen_treatment constr
_refine_ls_matrix_type full
_refine_ls_number_parameters 443
_refine_ls_number_reflns 7167
_refine_ls_number_restraints 0
_refine_ls_restrained_S_all 1.096
_refine_ls_R_factor_all 0.0442
_refine_ls_R_factor_gt 0.0367
_refine_ls_shift/su_max 0.001
_refine_ls_shift/su_mean 0.000
_refine_ls_structure_factor_coef Fsqd
_refine_ls_weighting_details 'w=1/[\s^2^(Fo^2^)+(0.1000P)^2^] where P=(Fo^2^+2Fc^2^)/3'
_refine_ls_weighting_scheme calc
_refine_ls_wR_factor_gt 0.1216
_refine_ls_wR_factor_ref 0.1288
_reflns_Friedel_coverage 0.000
_reflns_number_gt 6352
_reflns_number_total 7167
_reflns_threshold_expression 'I > 2\s(I)'
_cod_data_source_file c9nj01220f2.cif
_cod_data_source_block mo_FMR10_0m
_cod_depositor_comments
;
The following automatic conversions were performed:

'_exptl_absorpt_correction_type' value 'Multi-scan' changed to
'multi-scan' according to
/home/data/users/saulius/crontab/automatic-downloads/rss-feeds/RSC/lib/dictionaries/cif_core.dic
dictionary named 'cif_core.dic' version 2.4.2 from 2011-04-26.

Automatic conversion script
Id: cif_fix_values 4973 2017-02-22 13:04:09Z antanas 

 Adding full bibliography for 7058342--7058349.cif.
;
_cod_original_cell_volume 1735.89(18)
_cod_database_code 7058346
_shelx_space_group_comment
;
The symmetry employed for this shelxl refinement is uniquely defined
by the following loop, which should always be used as a source of
symmetry information in preference to the above space-group names.
They are only intended as comments.
;
_shelx_estimated_absorpt_t_min 0.789
_shelx_estimated_absorpt_t_max 0.936
_shelxl_version_number 2013-3

loop_
_space_group_symop_operation_xyz
'x, y, z'
'-x, -y, -z'

loop_
_atom_site_label
_atom_site_type_symbol
_atom_site_fract_x
_atom_site_fract_y
_atom_site_fract_z
_atom_site_U_iso_or_equiv
_atom_site_adp_type
_atom_site_occupancy
_atom_site_site_symmetry_order
_atom_site_calc_flag
_atom_site_refinement_flags_posn
_atom_site_refinement_flags_adp
Ru1 Ru 0.51234(2) 0.33494(2) 0.69245(2) 0.01621(10) Uani 1 1 d . .
C1 C 0.7658(3) 0.3682(3) 0.4995(2) 0.0315(7) Uani 1 1 d . .
H1 H 0.7995 0.3293 0.4451 0.038 Uiso 1 1 calc R U
P1 P 0.69830(6) 0.39451(6) 0.82312(5) 0.01733(16) Uani 1 1 d . .
P2 P 0.90086(9) 0.10368(8) 0.31603(8) 0.0437(3) Uani 1 1 d . .
C2 C 0.6465(3) 0.3942(2) 0.61772(19) 0.0186(5) Uani 1 1 d . .
F1 F 1.0273(3) 0.2152(3) 0.4112(2) 0.0953(11) Uani 1 1 d . .
F2 F 0.8089(3) 0.1173(3) 0.3894(3) 0.1027(13) Uani 1 1 d . .
F3 F 0.7729(3) -0.0067(3) 0.2242(3) 0.1378(18) Uani 1 1 d . .
C3 C 0.8012(3) 0.4907(3) 0.5537(2) 0.0313(7) Uani 1 1 d . .
H3 H 0.8647 0.5548 0.5442 0.038 Uiso 1 1 calc R U
F4 F 0.9883(4) 0.0944(3) 0.2393(3) 0.157(2) Uani 1 1 d . .
C4 C 0.6092(3) 0.1823(2) 0.5188(2) 0.0232(6) Uani 1 1 d . .
H4A H 0.6747 0.1667 0.5554 0.028 Uiso 1 1 calc R U
H4B H 0.5835 0.1257 0.4429 0.028 Uiso 1 1 calc R U
F5 F 0.8857(5) 0.2081(4) 0.2967(4) 0.1298(15) Uani 1 1 d . .
C5 C 0.4848(3) 0.1586(2) 0.5573(2) 0.0189(5) Uani 1 1 d . .
F6 F 0.9173(5) 0.0038(4) 0.3357(5) 0.181(2) Uani 1 1 d . .
C6 C 0.4884(3) 0.1446(2) 0.6485(2) 0.0207(6) Uani 1 1 d . .
H6A H 0.5688 0.1386 0.6768 0.025 Uiso 1 1 calc R U
H6B H 0.4025 0.0863 0.6502 0.025 Uiso 1 1 calc R U
N1 N 0.6702(2) 0.3109(2) 0.53930(17) 0.0216(5) Uani 1 1 d . .
N2 N 0.7282(2) 0.5058(2) 0.62576(17) 0.0230(5) Uani 1 1 d . .
C16 C 0.3099(3) 0.2884(3) 0.7258(3) 0.0313(7) Uani 1 1 d . .
H16 H 0.2556 0.2132 0.7323 0.038 Uiso 1 1 calc R U
C17 C 0.4062(3) 0.4035(3) 0.8080(2) 0.0277(6) Uani 1 1 d . .
H17 H 0.4309 0.4252 0.8834 0.033 Uiso 1 1 calc R U
C18 C 0.4553(3) 0.4868(3) 0.7658(2) 0.0273(6) Uani 1 1 d . .
H18 H 0.5188 0.5775 0.8066 0.033 Uiso 1 1 calc R U
C19 C 0.3850(3) 0.4210(3) 0.6581(2) 0.0288(6) Uani 1 1 d . .
H19 H 0.3927 0.4566 0.6089 0.035 Uiso 1 1 calc R U
C20 C 0.2959(3) 0.2994(3) 0.6337(3) 0.0325(7) Uani 1 1 d . .
H20 H 0.2309 0.2330 0.5637 0.039 Uiso 1 1 calc R U
C7 C 0.3530(3) 0.0897(3) 0.4718(2) 0.0272(6) Uani 1 1 d . .
H7A H 0.3443 0.1441 0.4442 0.041 Uiso 1 1 calc R U
H7B H 0.2773 0.0642 0.5001 0.041 Uiso 1 1 calc R U
H7C H 0.3517 0.0159 0.4155 0.041 Uiso 1 1 calc R U
C8 C 0.7433(3) 0.6262(2) 0.7015(2) 0.0213(6) Uani 1 1 d . .
H8A H 0.8409 0.6850 0.7318 0.026 Uiso 1 1 calc R U
H8B H 0.7076 0.6179 0.7589 0.026 Uiso 1 1 calc R U
C9 C 0.6698(3) 0.6803(3) 0.6546(2) 0.0282(6) Uani 1 1 d . .
H9A H 0.7221 0.7121 0.6129 0.034 Uiso 1 1 calc R U
H9B H 0.5797 0.6135 0.6070 0.034 Uiso 1 1 calc R U
C10 C 0.6521(3) 0.7848(3) 0.7384(3) 0.0354(8) Uani 1 1 d . .
C11 C 0.7408(4) 0.8571(3) 0.8416(3) 0.0374(8) Uani 1 1 d . .
H11 H 0.8143 0.8409 0.8586 0.045 Uiso 1 1 calc R U
C12 C 0.7226(4) 0.9507(3) 0.9181(3) 0.0471(9) Uani 1 1 d . .
H12 H 0.7818 0.9963 0.9873 0.057 Uiso 1 1 calc R U
C13 C 0.6194(5) 0.9776(4) 0.8943(4) 0.0574(11) Uani 1 1 d . .
H13 H 0.6087 1.0431 0.9467 0.069 Uiso 1 1 calc R U
C14 C 0.5315(5) 0.9110(4) 0.7956(4) 0.0563(12) Uani 1 1 d . .
H14 H 0.4616 0.9316 0.7791 0.068 Uiso 1 1 calc R U
C15 C 0.5453(4) 0.8106(4) 0.7177(3) 0.0509(10) Uani 1 1 d . .
H15 H 0.4804 0.7607 0.6508 0.061 Uiso 1 1 calc R U
C21 C 0.6615(3) 0.3529(3) 0.9263(2) 0.0220(6) Uani 1 1 d . .
C22 C 0.5376(3) 0.2576(3) 0.9088(2) 0.0254(6) Uani 1 1 d . .
H22 H 0.4691 0.2164 0.8444 0.030 Uiso 1 1 calc R U
C23 C 0.5141(3) 0.2227(3) 0.9861(2) 0.0295(7) Uani 1 1 d . .
H23 H 0.4303 0.1562 0.9735 0.035 Uiso 1 1 calc R U
C24 C 0.6117(3) 0.2839(3) 1.0806(2) 0.0312(7) Uani 1 1 d . .
H24 H 0.5947 0.2601 1.1332 0.037 Uiso 1 1 calc R U
C25 C 0.7344(3) 0.3799(3) 1.0991(2) 0.0300(7) Uani 1 1 d . .
H25 H 0.8012 0.4224 1.1646 0.036 Uiso 1 1 calc R U
C26 C 0.7605(3) 0.4146(3) 1.0221(2) 0.0267(6) Uani 1 1 d . .
H26 H 0.8453 0.4800 1.0347 0.032 Uiso 1 1 calc R U
C27 C 0.8174(3) 0.3306(3) 0.7803(2) 0.0221(6) Uani 1 1 d . .
C28 C 0.8204(3) 0.2355(3) 0.7989(2) 0.0275(6) Uani 1 1 d . .
H28 H 0.7721 0.2131 0.8434 0.033 Uiso 1 1 calc R U
C29 C 0.8932(3) 0.1733(3) 0.7528(2) 0.0357(7) Uani 1 1 d . .
H29 H 0.8942 0.1081 0.7653 0.043 Uiso 1 1 calc R U
C30 C 0.9649(3) 0.2064(3) 0.6883(2) 0.0369(8) Uani 1 1 d . .
H30 H 1.0130 0.1625 0.6553 0.044 Uiso 1 1 calc R U
C31 C 0.9662(3) 0.3023(3) 0.6725(2) 0.0370(8) Uani 1 1 d . .
H31 H 1.0175 0.3263 0.6301 0.044 Uiso 1 1 calc R U
C32 C 0.8933(3) 0.3644(3) 0.7178(2) 0.0273(6) Uani 1 1 d . .
H32 H 0.8949 0.4308 0.7062 0.033 Uiso 1 1 calc R U
C33 C 0.8028(3) 0.5632(2) 0.9032(2) 0.0201(5) Uani 1 1 d . .
C34 C 0.7440(3) 0.6318(3) 0.9657(2) 0.0259(6) Uani 1 1 d . .
H34 H 0.6534 0.5907 0.9658 0.031 Uiso 1 1 calc R U
C35 C 0.8166(3) 0.7591(3) 1.0275(2) 0.0314(7) Uani 1 1 d . .
H35 H 0.7760 0.8049 1.0701 0.038 Uiso 1 1 calc R U
C36 C 0.9474(3) 0.8195(3) 1.0271(3) 0.0378(8) Uani 1 1 d . .
H36 H 0.9964 0.9072 1.0680 0.045 Uiso 1 1 calc R U
C37 C 1.0071(3) 0.7523(3) 0.9674(3) 0.0412(8) Uani 1 1 d . .
H37 H 1.0980 0.7939 0.9683 0.049 Uiso 1 1 calc R U
C38 C 0.9354(3) 0.6240(3) 0.9058(2) 0.0306(7) Uani 1 1 d . .
H38 H 0.9777 0.5783 0.8656 0.037 Uiso 1 1 calc R U

loop_
_atom_site_aniso_label
_atom_site_aniso_U_11
_atom_site_aniso_U_22
_atom_site_aniso_U_33
_atom_site_aniso_U_23
_atom_site_aniso_U_13
_atom_site_aniso_U_12
Ru1 0.01424(14) 0.01531(14) 0.01888(14) 0.00734(10) 0.00716(9) 0.00671(10)
C1 0.0328(16) 0.0239(15) 0.0375(16) 0.0141(13) 0.0252(14) 0.0093(13)
P1 0.0157(3) 0.0174(3) 0.0181(3) 0.0072(3) 0.0068(3) 0.0075(3)
P2 0.0363(5) 0.0188(4) 0.0606(6) 0.0068(4) 0.0304(4) 0.0067(4)
C2 0.0191(13) 0.0135(12) 0.0204(13) 0.0058(10) 0.0051(10) 0.0071(10)
F1 0.0595(18) 0.072(2) 0.091(2) 0.0216(17) 0.0097(15) -0.0114(15)
F2 0.085(2) 0.0555(16) 0.122(3) 0.0116(16) 0.080(2) 0.0092(15)
F3 0.081(2) 0.095(3) 0.086(2) -0.0308(19) 0.0315(19) -0.0297(19)
C3 0.0364(17) 0.0244(15) 0.0357(16) 0.0156(13) 0.0246(14) 0.0113(13)
F4 0.121(3) 0.075(2) 0.169(4) -0.010(2) 0.119(3) -0.004(2)
C4 0.0277(15) 0.0116(12) 0.0276(14) 0.0062(11) 0.0123(12) 0.0085(11)
F5 0.160(4) 0.107(3) 0.141(3) 0.080(3) 0.029(3) 0.057(3)
C5 0.0192(13) 0.0115(12) 0.0204(13) 0.0044(10) 0.0049(10) 0.0051(10)
F6 0.145(4) 0.101(3) 0.369(8) 0.155(4) 0.088(5) 0.075(3)
C6 0.0215(14) 0.0122(12) 0.0249(13) 0.0067(11) 0.0082(11) 0.0060(11)
N1 0.0253(12) 0.0151(11) 0.0232(11) 0.0078(9) 0.0140(10) 0.0076(10)
N2 0.0260(12) 0.0159(11) 0.0258(12) 0.0091(10) 0.0146(10) 0.0073(10)
C16 0.0179(14) 0.0350(17) 0.0514(19) 0.0254(15) 0.0192(14) 0.0144(13)
C17 0.0256(15) 0.0381(17) 0.0331(16) 0.0192(14) 0.0209(13) 0.0223(14)
C18 0.0262(15) 0.0249(15) 0.0370(16) 0.0136(13) 0.0166(13) 0.0170(13)
C19 0.0258(15) 0.0414(18) 0.0396(16) 0.0263(15) 0.0173(13) 0.0255(14)
C20 0.0175(14) 0.0414(18) 0.0374(16) 0.0139(14) 0.0074(12) 0.0173(14)
C7 0.0271(15) 0.0214(14) 0.0234(14) 0.0068(12) 0.0035(12) 0.0064(12)
C8 0.0242(14) 0.0130(12) 0.0240(13) 0.0071(11) 0.0092(11) 0.0071(11)
C9 0.0307(16) 0.0243(15) 0.0316(15) 0.0163(13) 0.0082(13) 0.0112(13)
C10 0.0400(19) 0.0394(18) 0.057(2) 0.0380(17) 0.0319(16) 0.0258(16)
C11 0.0354(18) 0.0214(15) 0.0431(19) 0.0076(14) 0.0135(15) 0.0086(14)
C12 0.055(2) 0.0260(17) 0.056(2) 0.0175(16) 0.0301(19) 0.0135(17)
C13 0.077(3) 0.046(2) 0.080(3) 0.040(2) 0.049(3) 0.040(2)
C14 0.068(3) 0.079(3) 0.088(3) 0.066(3) 0.054(3) 0.061(3)
C15 0.060(3) 0.081(3) 0.061(2) 0.055(2) 0.036(2) 0.052(2)
C21 0.0267(15) 0.0275(15) 0.0225(13) 0.0136(12) 0.0139(11) 0.0191(12)
C22 0.0281(15) 0.0249(15) 0.0308(15) 0.0154(12) 0.0140(12) 0.0157(13)
C23 0.0360(17) 0.0282(16) 0.0358(16) 0.0196(14) 0.0198(14) 0.0186(14)
C24 0.0456(19) 0.0387(18) 0.0321(15) 0.0236(14) 0.0234(14) 0.0308(16)
C25 0.0400(18) 0.0375(17) 0.0238(14) 0.0155(13) 0.0136(13) 0.0263(15)
C26 0.0258(15) 0.0292(16) 0.0301(15) 0.0151(13) 0.0123(12) 0.0150(13)
C27 0.0180(13) 0.0224(14) 0.0184(12) 0.0023(11) 0.0027(10) 0.0108(11)
C28 0.0229(15) 0.0262(15) 0.0282(14) 0.0075(12) 0.0033(12) 0.0129(12)
C29 0.0285(17) 0.0284(16) 0.0394(17) 0.0042(14) -0.0018(13) 0.0180(14)
C30 0.0185(15) 0.0353(18) 0.0359(17) -0.0034(14) 0.0027(13) 0.0153(14)
C31 0.0145(14) 0.0397(18) 0.0342(16) 0.0027(14) 0.0075(12) 0.0060(13)
C32 0.0170(14) 0.0279(15) 0.0274(14) 0.0071(12) 0.0068(11) 0.0072(12)
C33 0.0195(13) 0.0183(13) 0.0181(12) 0.0059(11) 0.0036(10) 0.0075(11)
C34 0.0275(15) 0.0251(15) 0.0217(13) 0.0084(12) 0.0075(11) 0.0113(12)
C35 0.0389(18) 0.0274(16) 0.0224(14) 0.0016(12) 0.0052(12) 0.0216(14)
C36 0.0306(17) 0.0199(15) 0.0407(18) 0.0009(14) -0.0014(14) 0.0074(14)
C37 0.0241(16) 0.0217(16) 0.055(2) 0.0056(15) 0.0057(15) 0.0034(13)
C38 0.0226(15) 0.0229(15) 0.0353(16) 0.0048(13) 0.0048(12) 0.0102(12)

loop_
_atom_type_symbol
_atom_type_description
_atom_type_scat_dispersion_real
_atom_type_scat_dispersion_imag
_atom_type_scat_source
C C 0.0033 0.0016 'International Tables Vol C Tables 4.2.6.8 and 6.1.1.4'
H H 0.0000 0.0000 'International Tables Vol C Tables 4.2.6.8 and 6.1.1.4'
N N 0.0061 0.0033 'International Tables Vol C Tables 4.2.6.8 and 6.1.1.4'
F F 0.0171 0.0103 'International Tables Vol C Tables 4.2.6.8 and 6.1.1.4'
P P 0.1023 0.0942 'International Tables Vol C Tables 4.2.6.8 and 6.1.1.4'
Ru Ru -1.2594 0.8363 'International Tables Vol C Tables 4.2.6.8 and 6.1.1.4'

loop_
_geom_angle_atom_site_label_1
_geom_angle_atom_site_label_2
_geom_angle_atom_site_label_3
_geom_angle
C2 Ru1 C18 104.66(11)
C2 Ru1 C6 103.28(10)
C18 Ru1 C6 151.80(11)
C2 Ru1 C17 141.17(11)
C18 Ru1 C17 37.65(11)
C6 Ru1 C17 115.20(10)
C2 Ru1 C19 93.77(10)
C18 Ru1 C19 37.05(11)
C6 Ru1 C19 137.03(11)
C17 Ru1 C19 61.66(11)
C2 Ru1 C5 76.14(10)
C18 Ru1 C5 151.79(11)
C6 Ru1 C5 36.97(9)
C17 Ru1 C5 140.06(11)
C19 Ru1 C5 115.10(11)
C2 Ru1 C16 152.92(11)
C18 Ru1 C16 61.71(11)
C6 Ru1 C16 91.19(11)
C17 Ru1 C16 36.42(12)
C19 Ru1 C16 60.91(11)
C5 Ru1 C16 104.70(11)
C2 Ru1 C20 117.18(11)
C18 Ru1 C20 61.29(12)
C6 Ru1 C20 102.09(11)
C17 Ru1 C20 60.85(11)
C19 Ru1 C20 36.24(12)
C5 Ru1 C20 92.78(11)
C16 Ru1 C20 36.26(11)
C2 Ru1 P1 86.84(7)
C18 Ru1 P1 101.34(8)
C6 Ru1 P1 83.82(7)
C17 Ru1 P1 92.11(8)
C19 Ru1 P1 136.93(9)
C5 Ru1 P1 106.85(7)
C16 Ru1 P1 117.77(8)
C20 Ru1 P1 152.42(8)
C3 C1 N1 105.9(2)
C3 C1 H1 127.1
N1 C1 H1 127.1
C21 P1 C33 99.81(12)
C21 P1 C27 102.40(12)
C33 P1 C27 105.51(13)
C21 P1 Ru1 116.03(9)
C33 P1 Ru1 115.24(9)
C27 P1 Ru1 115.80(9)
F6 P2 F4 92.4(3)
F6 P2 F2 91.4(3)
F4 P2 F2 176.0(3)
F6 P2 F3 85.3(3)
F4 P2 F3 89.85(19)
F2 P2 F3 89.09(18)
F6 P2 F5 179.3(3)
F4 P2 F5 87.5(3)
F2 P2 F5 88.7(2)
F3 P2 F5 95.4(3)
F6 P2 F1 94.5(3)
F4 P2 F1 91.9(2)
F2 P2 F1 89.16(18)
F3 P2 F1 178.24(19)
F5 P2 F1 84.8(2)
N1 C2 N2 104.2(2)
N1 C2 Ru1 119.95(18)
N2 C2 Ru1 135.85(19)
C1 C3 N2 107.5(2)
C1 C3 H3 126.3
N2 C3 H3 126.3
N1 C4 C5 108.6(2)
N1 C4 H4A 110.0
C5 C4 H4A 110.0
N1 C4 H4B 110.0
C5 C4 H4B 110.0
H4A C4 H4B 108.4
C6 C5 C7 119.6(2)
C6 C5 C4 119.3(2)
C7 C5 C4 114.0(2)
C6 C5 Ru1 70.66(15)
C7 C5 Ru1 115.51(19)
C4 C5 Ru1 109.71(16)
C5 C6 Ru1 72.37(15)
C5 C6 H6A 116.3
Ru1 C6 H6A 116.3
C5 C6 H6B 116.3
Ru1 C6 H6B 116.3
H6A C6 H6B 113.3
C2 N1 C1 111.8(2)
C2 N1 C4 118.0(2)
C1 N1 C4 129.6(2)
C2 N2 C3 110.6(2)
C2 N2 C8 125.8(2)
C3 N2 C8 123.5(2)
C17 C16 C20 108.4(3)
C17 C16 Ru1 70.79(16)
C20 C16 Ru1 72.47(16)
C17 C16 H16 125.7
C20 C16 H16 125.7
Ru1 C16 H16 125.7
C16 C17 C18 107.7(3)
C16 C17 Ru1 72.79(17)
C18 C17 Ru1 70.24(15)
C16 C17 H17 126.1
C18 C17 H17 126.1
Ru1 C17 H17 126.1
C19 C18 C17 107.3(3)
C19 C18 Ru1 72.82(16)
C17 C18 Ru1 72.11(16)
C19 C18 H18 126.1
C17 C18 H18 126.1
Ru1 C18 H18 126.1
C20 C19 C18 108.3(3)
C20 C19 Ru1 73.08(17)
C18 C19 Ru1 70.13(16)
C20 C19 H19 125.8
C18 C19 H19 125.8
Ru1 C19 H19 125.8
C19 C20 C16 108.3(3)
C19 C20 Ru1 70.68(16)
C16 C20 Ru1 71.26(16)
C19 C20 H20 125.8
C16 C20 H20 125.8
Ru1 C20 H20 125.8
C5 C7 H7A 109.5
C5 C7 H7B 109.5
H7A C7 H7B 109.5
C5 C7 H7C 109.5
H7A C7 H7C 109.5
H7B C7 H7C 109.5
N2 C8 C9 113.3(2)
N2 C8 H8A 108.9
C9 C8 H8A 108.9
N2 C8 H8B 108.9
C9 C8 H8B 108.9
H8A C8 H8B 107.7
C10 C9 C8 112.1(2)
C10 C9 H9A 109.2
C8 C9 H9A 109.2
C10 C9 H9B 109.2
C8 C9 H9B 109.2
H9A C9 H9B 107.9
C15 C10 C11 117.2(3)
C15 C10 C9 121.1(3)
C11 C10 C9 121.7(3)
C12 C11 C10 121.4(4)
C12 C11 H11 119.3
C10 C11 H11 119.3
C13 C12 C11 120.1(4)
C13 C12 H12 120.0
C11 C12 H12 120.0
C14 C13 C12 120.7(4)
C14 C13 H13 119.7
C12 C13 H13 119.7
C13 C14 C15 119.7(4)
C13 C14 H14 120.2
C15 C14 H14 120.2
C10 C15 C14 120.8(4)
C10 C15 H15 119.6
C14 C15 H15 119.6
C22 C21 C26 119.7(2)
C22 C21 P1 120.5(2)
C26 C21 P1 119.8(2)
C21 C22 C23 119.7(3)
C21 C22 H22 120.1
C23 C22 H22 120.1
C24 C23 C22 120.4(3)
C24 C23 H23 119.8
C22 C23 H23 119.8
C23 C24 C25 120.1(3)
C23 C24 H24 119.9
C25 C24 H24 119.9
C24 C25 C26 120.3(3)
C24 C25 H25 119.9
C26 C25 H25 119.9
C25 C26 C21 119.8(3)
C25 C26 H26 120.1
C21 C26 H26 120.1
C32 C27 C28 118.5(3)
C32 C27 P1 121.0(2)
C28 C27 P1 120.0(2)
C29 C28 C27 120.4(3)
C29 C28 H28 119.8
C27 C28 H28 119.8
C28 C29 C30 119.9(3)
C28 C29 H29 120.0
C30 C29 H29 120.0
C31 C30 C29 120.0(3)
C31 C30 H30 120.0
C29 C30 H30 120.0
C30 C31 C32 120.4(3)
C30 C31 H31 119.8
C32 C31 H31 119.8
C31 C32 C27 120.7(3)
C31 C32 H32 119.6
C27 C32 H32 119.6
C38 C33 C34 119.0(3)
C38 C33 P1 123.5(2)
C34 C33 P1 117.5(2)
C35 C34 C33 120.6(3)
C35 C34 H34 119.7
C33 C34 H34 119.7
C36 C35 C34 120.0(3)
C36 C35 H35 120.0
C34 C35 H35 120.0
C35 C36 C37 119.8(3)
C35 C36 H36 120.1
C37 C36 H36 120.1
C36 C37 C38 120.6(3)
C36 C37 H37 119.7
C38 C37 H37 119.7
C33 C38 C37 120.0(3)
C33 C38 H38 120.0
C37 C38 H38 120.0

loop_
_geom_bond_atom_site_label_1
_geom_bond_atom_site_label_2
_geom_bond_distance
Ru1 C2 2.040(3)
Ru1 C18 2.207(3)
Ru1 C6 2.220(3)
Ru1 C17 2.231(3)
Ru1 C19 2.242(3)
Ru1 C5 2.243(2)
Ru1 C16 2.257(3)
Ru1 C20 2.273(3)
Ru1 P1 2.3135(7)
C1 C3 1.349(4)
C1 N1 1.384(3)
C1 H1 0.9500
P1 C21 1.834(3)
P1 C33 1.839(3)
P1 C27 1.842(3)
P2 F6 1.521(4)
P2 F4 1.548(3)
P2 F2 1.553(3)
P2 F3 1.570(3)
P2 F5 1.572(4)
P2 F1 1.585(3)
C2 N1 1.356(3)
C2 N2 1.361(3)
C3 N2 1.384(4)
C3 H3 0.9500
C4 N1 1.456(3)
C4 C5 1.514(4)
C4 H4A 0.9900
C4 H4B 0.9900
C5 C6 1.415(4)
C5 C7 1.509(4)
C6 H6A 0.9900
C6 H6B 0.9900
N2 C8 1.452(3)
C16 C17 1.403(5)
C16 C20 1.410(4)
C16 H16 1.0000
C17 C18 1.432(4)
C17 H17 1.0000
C18 C19 1.414(4)
C18 H18 1.0000
C19 C20 1.404(5)
C19 H19 1.0000
C20 H20 1.0000
C7 H7A 0.9800
C7 H7B 0.9800
C7 H7C 0.9800
C8 C9 1.534(4)
C8 H8A 0.9900
C8 H8B 0.9900
C9 C10 1.521(4)
C9 H9A 0.9900
C9 H9B 0.9900
C10 C15 1.385(5)
C10 C11 1.418(5)
C11 C12 1.387(5)
C11 H11 0.9500
C12 C13 1.370(6)
C12 H12 0.9500
C13 C14 1.370(6)
C13 H13 0.9500
C14 C15 1.424(6)
C14 H14 0.9500
C15 H15 0.9500
C21 C22 1.390(4)
C21 C26 1.397(4)
C22 C23 1.394(4)
C22 H22 0.9500
C23 C24 1.377(4)
C23 H23 0.9500
C24 C25 1.381(5)
C24 H24 0.9500
C25 C26 1.392(4)
C25 H25 0.9500
C26 H26 0.9500
C27 C32 1.393(4)
C27 C28 1.395(4)
C28 C29 1.386(4)
C28 H28 0.9500
C29 C30 1.389(5)
C29 H29 0.9500
C30 C31 1.366(5)
C30 H30 0.9500
C31 C32 1.382(4)
C31 H31 0.9500
C32 H32 0.9500
C33 C38 1.379(4)
C33 C34 1.399(4)
C34 C35 1.383(4)
C34 H34 0.9500
C35 C36 1.376(5)
C35 H35 0.9500
C36 C37 1.379(5)
C36 H36 0.9500
C37 C38 1.392(4)
C37 H37 0.9500
C38 H38 0.9500

loop_
_geom_torsion_atom_site_label_1
_geom_torsion_atom_site_label_2
_geom_torsion_atom_site_label_3
_geom_torsion_atom_site_label_4
_geom_torsion
N1 C1 C3 N2 0.6(4)
N1 C4 C5 C6 -107.8(3)
N1 C4 C5 C7 101.8(3)
N1 C4 C5 Ru1 -29.5(3)
C7 C5 C6 Ru1 -109.0(2)
C4 C5 C6 Ru1 102.3(2)
N2 C2 N1 C1 0.8(3)
Ru1 C2 N1 C1 -178.8(2)
N2 C2 N1 C4 173.0(2)
Ru1 C2 N1 C4 -6.5(3)
C3 C1 N1 C2 -0.9(4)
C3 C1 N1 C4 -172.0(3)
C5 C4 N1 C2 24.7(3)
C5 C4 N1 C1 -164.6(3)
N1 C2 N2 C3 -0.4(3)
Ru1 C2 N2 C3 179.1(2)
N1 C2 N2 C8 -177.9(2)
Ru1 C2 N2 C8 1.5(4)
C1 C3 N2 C2 -0.1(4)
C1 C3 N2 C8 177.5(3)
C20 C16 C17 C18 -1.2(3)
Ru1 C16 C17 C18 61.93(19)
C20 C16 C17 Ru1 -63.1(2)
C16 C17 C18 C19 1.2(3)
Ru1 C17 C18 C19 64.80(19)
C16 C17 C18 Ru1 -63.6(2)
C17 C18 C19 C20 -0.8(3)
Ru1 C18 C19 C20 63.5(2)
C17 C18 C19 Ru1 -64.33(19)
C18 C19 C20 C16 0.0(3)
Ru1 C19 C20 C16 61.7(2)
C18 C19 C20 Ru1 -61.7(2)
C17 C16 C20 C19 0.7(3)
Ru1 C16 C20 C19 -61.3(2)
C17 C16 C20 Ru1 62.1(2)
C2 N2 C8 C9 -104.4(3)
C3 N2 C8 C9 78.3(3)
N2 C8 C9 C10 163.4(2)
C8 C9 C10 C15 -152.2(3)
C8 C9 C10 C11 25.5(4)
C15 C10 C11 C12 -0.9(5)
C9 C10 C11 C12 -178.8(3)
C10 C11 C12 C13 -1.8(5)
C11 C12 C13 C14 1.4(6)
C12 C13 C14 C15 1.7(6)
C11 C10 C15 C14 4.0(5)
C9 C10 C15 C14 -178.1(3)
C13 C14 C15 C10 -4.5(6)
C33 P1 C21 C22 145.7(2)
C27 P1 C21 C22 -105.9(2)
Ru1 P1 C21 C22 21.2(3)
C33 P1 C21 C26 -36.6(3)
C27 P1 C21 C26 71.8(2)
Ru1 P1 C21 C26 -161.1(2)
C26 C21 C22 C23 -1.3(4)
P1 C21 C22 C23 176.5(2)
C21 C22 C23 C24 1.5(4)
C22 C23 C24 C25 -0.6(5)
C23 C24 C25 C26 -0.5(5)
C24 C25 C26 C21 0.7(4)
C22 C21 C26 C25 0.2(4)
P1 C21 C26 C25 -177.6(2)
C21 P1 C27 C32 -166.2(2)
C33 P1 C27 C32 -62.2(2)
Ru1 P1 C27 C32 66.5(2)
C21 P1 C27 C28 22.0(3)
C33 P1 C27 C28 126.0(2)
Ru1 P1 C27 C28 -105.3(2)
C32 C27 C28 C29 -2.4(4)
P1 C27 C28 C29 169.6(2)
C27 C28 C29 C30 0.5(4)
C28 C29 C30 C31 1.6(4)
C29 C30 C31 C32 -1.9(5)
C30 C31 C32 C27 0.0(5)
C28 C27 C32 C31 2.1(4)
P1 C27 C32 C31 -169.8(2)
C21 P1 C33 C38 119.3(3)
C27 P1 C33 C38 13.4(3)
Ru1 P1 C33 C38 -115.7(2)
C21 P1 C33 C34 -59.5(2)
C27 P1 C33 C34 -165.4(2)
Ru1 P1 C33 C34 65.5(2)
C38 C33 C34 C35 1.5(4)
P1 C33 C34 C35 -179.7(2)
C33 C34 C35 C36 0.5(4)
C34 C35 C36 C37 -1.8(5)
C35 C36 C37 C38 1.2(5)
C34 C33 C38 C37 -2.1(4)
P1 C33 C38 C37 179.1(3)
C36 C37 C38 C33 0.8(5)
